data_7200374
loop_
_publ_author_name
'Oswald, Iain D. H.'
'Crichton, Wilson A.'

_publ_section_title
;
 Structural similarities of 2-chlorophenol and 2-methylphenol
;
_journal_issue 3
_journal_name_full CrystEngComm
_journal_page_first 463
_journal_paper_doi 10.1039/b813878h
_journal_volume 11
_journal_year 2009
_chemical_formula_moiety 'C7 H8 O'
_chemical_formula_sum 'C7 H8 O'
_chemical_formula_weight 108.13
_chemical_name_common 2-methylphenol
_chemical_name_systematic
;
2-methylphenol
;
_space_group_IT_number 145
_symmetry_cell_setting trigonal
_symmetry_space_group_name_Hall 'P 32'
_symmetry_space_group_name_H-M 'P 32'
_atom_sites_solution_hydrogens geom
_atom_sites_solution_primary direct
_atom_sites_solution_secondary difmap
_audit_creation_method SHELXL-97
_cell_angle_alpha 90.00
_cell_angle_beta 90.00
_cell_angle_gamma 120.00
_cell_formula_units_Z 9
_cell_length_a 16.4153(2)
_cell_length_b 16.4153(2)
_cell_length_c 5.7931(2)
_cell_measurement_reflns_used 6079
_cell_measurement_temperature 100(2)
_cell_measurement_theta_max 29.49
_cell_measurement_theta_min 2.48
_cell_volume 1351.88(5)
_computing_cell_refinement 'Bruker SMART'
_computing_data_collection 'Bruker SMART'
_computing_data_reduction 'Bruker SAINT'
_computing_molecular_graphics 'Bruker SHELXTL'
_computing_publication_material 'Bruker SHELXTL'
_computing_structure_refinement 'SHELXL-97 (Sheldrick, 1997)'
_computing_structure_solution 'SHELXS-97 (Sheldrick, 1990)'
_diffrn_ambient_temperature 100(2)
_diffrn_measured_fraction_theta_full 0.997
_diffrn_measured_fraction_theta_max 0.997
_diffrn_measurement_device_type 'CCD area detector'
_diffrn_measurement_method 'omega scans'
_diffrn_radiation_monochromator graphite
_diffrn_radiation_source 'fine-focus sealed tube'
_diffrn_radiation_type MoK\a
_diffrn_radiation_wavelength 0.71073
_diffrn_reflns_av_R_equivalents 0.0532
_diffrn_reflns_av_sigmaI/netI 0.0375
_diffrn_reflns_limit_h_max 22
_diffrn_reflns_limit_h_min -23
_diffrn_reflns_limit_k_max 22
_diffrn_reflns_limit_k_min -20
_diffrn_reflns_limit_l_max 8
_diffrn_reflns_limit_l_min -8
_diffrn_reflns_number 14653
_diffrn_reflns_theta_full 30.00
_diffrn_reflns_theta_max 30.00
_diffrn_reflns_theta_min 2.48
_diffrn_standards_decay_% 0
_diffrn_standards_interval_count 0
_exptl_absorpt_coefficient_mu 0.079
_exptl_absorpt_correction_T_max 0.98
_exptl_absorpt_correction_T_min 0.847
_exptl_absorpt_correction_type multi-scan
_exptl_absorpt_process_details SADABS
_exptl_crystal_colour Colourless
_exptl_crystal_density_diffrn 1.195
_exptl_crystal_density_meas 0
_exptl_crystal_density_method 'not measured'
_exptl_crystal_description Block
_exptl_crystal_F_000 522
_exptl_crystal_size_max 0.62
_exptl_crystal_size_mid 0.54
_exptl_crystal_size_min 0.32
_refine_diff_density_max 0.366
_refine_diff_density_min -0.239
_refine_diff_density_rms 0.054
_refine_ls_abs_structure_details 'Flack H D (1983), Acta Cryst. A39, 876-881'
_refine_ls_abs_structure_Flack 10(10)
_refine_ls_extinction_method none
_refine_ls_goodness_of_fit_ref 1.069
_refine_ls_hydrogen_treatment mixed
_refine_ls_matrix_type full
_refine_ls_number_parameters 233
_refine_ls_number_reflns 2622
_refine_ls_number_restraints 4
_refine_ls_restrained_S_all 1.068
_refine_ls_R_factor_all 0.0445
_refine_ls_R_factor_gt 0.0431
_refine_ls_shift/su_max 0.000
_refine_ls_shift/su_mean 0.000
_refine_ls_structure_factor_coef Fsqd
_refine_ls_weighting_details 'calc w=1/[\s^2^(Fo^2^)+(0.0742P)^2^+0.0000P] where P=(Fo^2^+2Fc^2^)/3'
_refine_ls_weighting_scheme calc
_refine_ls_wR_factor_gt 0.1038
_refine_ls_wR_factor_ref 0.1048
_reflns_number_gt 2538
_reflns_number_total 2622
_reflns_threshold_expression >2sigma(I)
_cod_data_source_file b813878h.txt
_cod_data_source_block MPI
_cod_depositor_comments
;
The following automatic conversions were performed:
'_symmetry_cell_setting' value 'Trigonal' changed to 'trigonal' according
to '/home/saulius/struct/CIF-dictionaries/cif_core.dic' dictionary named
'cif_core.dic' version 2.4.1 from
2010-06-29.

'_exptl_absorpt_correction_type' value 'Multi-scan' changed
to 'multi-scan' according to
'/home/saulius/struct/CIF-dictionaries/cif_core.dic' dictionary named
'cif_core.dic' version 2.4.1 from 2010-06-29.

Automatic conversion script
Id: cif_fix_enum 1527 2010-12-29 10:47:43Z saulius 
;
_cod_original_sg_symbol_H-M P3(2)
_cod_database_code 7200374

loop_
_symmetry_equiv_pos_as_xyz
'x, y, z'
'-y, x-y, z+2/3'
'-x+y, -x, z+1/3'

loop_
_atom_site_label
_atom_site_type_symbol
_atom_site_fract_x
_atom_site_fract_y
_atom_site_fract_z
_atom_site_U_iso_or_equiv
_atom_site_adp_type
_atom_site_occupancy
_atom_site_symmetry_multiplicity
_atom_site_calc_flag
_atom_site_refinement_flags
_atom_site_disorder_assembly
_atom_site_disorder_group
C11 C 0.11895(13) 0.16725(14) 0.5049(3) 0.0219(3) Uani 1 1 d . . .
C21 C 0.12625(14) 0.23789(15) 0.3578(4) 0.0243(4) Uani 1 1 d . . .
C31 C 0.20067(16) 0.32918(15) 0.3955(4) 0.0310(4) Uani 1 1 d . . .
H31 H 0.2074 0.3785 0.2974 0.037 Uiso 1 1 calc R . .
C41 C 0.26515(16) 0.34961(16) 0.5731(4) 0.0323(5) Uani 1 1 d . . .
H41 H 0.3154 0.4121 0.5949 0.039 Uiso 1 1 calc R . .
C51 C 0.25568(16) 0.27805(17) 0.7184(4) 0.0283(4) Uani 1 1 d . . .
H51 H 0.2991 0.2916 0.8409 0.034 Uiso 1 1 calc R . .
C61 C 0.18264(14) 0.18676(14) 0.6841(4) 0.0242(4) Uani 1 1 d . . .
H61 H 0.1761 0.1376 0.7828 0.029 Uiso 1 1 calc R . .
O71 O 0.04571(11) 0.07696(10) 0.4683(3) 0.0285(3) Uani 1 1 d D . .
H71 H 0.045(2) 0.0386(17) 0.560(5) 0.033(8) Uiso 1 1 d D . .
C81 C 0.05686(15) 0.21609(16) 0.1666(4) 0.0293(4) Uani 1 1 d . . .
H811 H 0.0644 0.1770 0.0505 0.044 Uiso 1 1 calc R . .
H821 H 0.0679 0.2749 0.0951 0.044 Uiso 1 1 calc R . .
H831 H -0.0071 0.1822 0.2292 0.044 Uiso 1 1 calc R . .
C12 C 0.49588(14) 0.23219(14) 0.0479(3) 0.0221(3) Uani 1 1 d . . .
C22 C 0.43711(15) 0.23395(15) 0.2196(3) 0.0250(4) Uani 1 1 d . . .
C32 C 0.34249(16) 0.16428(17) 0.2116(4) 0.0307(4) Uani 1 1 d . . .
H32 H 0.3006 0.1642 0.3247 0.037 Uiso 1 1 calc R . .
C42 C 0.30795(15) 0.09494(17) 0.0425(4) 0.0332(5) Uani 1 1 d . . .
H42 H 0.2432 0.0482 0.0411 0.040 Uiso 1 1 calc R . .
C52 C 0.36822(16) 0.09398(16) -0.1247(4) 0.0311(4) Uani 1 1 d . . .
H52 H 0.3452 0.0462 -0.2394 0.037 Uiso 1 1 calc R . .
C62 C 0.46228(15) 0.16334(14) -0.1225(3) 0.0253(4) Uani 1 1 d . . .
H62 H 0.5038 0.1638 -0.2374 0.030 Uiso 1 1 calc R . .
O72 O 0.58909(10) 0.30268(11) 0.0511(3) 0.0262(3) Uani 1 1 d D . .
H72 H 0.6217(17) 0.295(2) -0.043(4) 0.030(7) Uiso 1 1 d D . .
C82 C 0.47562(17) 0.30725(17) 0.4073(4) 0.0309(4) Uani 1 1 d . . .
H812 H 0.4235 0.3030 0.4994 0.046 Uiso 1 1 calc R . .
H822 H 0.5108 0.3699 0.3378 0.046 Uiso 1 1 calc R . .
H832 H 0.5176 0.2965 0.5070 0.046 Uiso 1 1 calc R . .
C13 C 0.40198(14) -0.16408(14) 0.5298(4) 0.0248(4) Uani 1 1 d . . .
C23 C 0.38985(15) -0.11351(15) 0.3543(4) 0.0277(4) Uani 1 1 d . . .
C33 C 0.45191(19) -0.01624(17) 0.3472(4) 0.0354(5) Uani 1 1 d . . .
H33 H 0.4448 0.0202 0.2300 0.042 Uiso 1 1 calc R . .
C43 C 0.52357(18) 0.02787(16) 0.5084(5) 0.0374(5) Uani 1 1 d . . .
H43 H 0.5659 0.0937 0.4981 0.045 Uiso 1 1 calc R . .
C53 C 0.53345(16) -0.02358(17) 0.6839(4) 0.0347(5) Uani 1 1 d . . .
H53 H 0.5819 0.0069 0.7955 0.042 Uiso 1 1 calc R . .
C63 C 0.47222(16) -0.12034(16) 0.6966(4) 0.0291(4) Uani 1 1 d . . .
H63 H 0.4782 -0.1562 0.8174 0.035 Uiso 1 1 calc R . .
O73 O 0.34215(11) -0.26067(10) 0.5396(2) 0.0263(3) Uani 1 1 d D . .
H73 H 0.352(2) -0.286(2) 0.651(4) 0.038(8) Uiso 1 1 d D . .
C83 C 0.31346(17) -0.16157(18) 0.1774(4) 0.0342(5) Uani 1 1 d . . .
H813 H 0.3272 -0.2021 0.0803 0.051 Uiso 1 1 calc R . .
H823 H 0.3103 -0.1142 0.0809 0.051 Uiso 1 1 calc R . .
H833 H 0.2530 -0.1998 0.2555 0.051 Uiso 1 1 calc R . .

loop_
_atom_site_aniso_label
_atom_site_aniso_U_11
_atom_site_aniso_U_22
_atom_site_aniso_U_33
_atom_site_aniso_U_23
_atom_site_aniso_U_13
_atom_site_aniso_U_12
C11 0.0177(8) 0.0214(8) 0.0265(9) -0.0015(7) 0.0013(6) 0.0097(7)
C21 0.0215(8) 0.0251(9) 0.0267(9) 0.0001(7) 0.0008(7) 0.0120(8)
C31 0.0284(10) 0.0232(9) 0.0356(11) 0.0037(8) -0.0008(8) 0.0087(8)
C41 0.0258(9) 0.0239(9) 0.0393(12) -0.0033(8) -0.0026(8) 0.0064(8)
C51 0.0254(9) 0.0319(10) 0.0279(9) -0.0052(7) -0.0043(7) 0.0145(8)
C61 0.0230(8) 0.0252(9) 0.0267(9) -0.0002(7) -0.0001(7) 0.0139(7)
O71 0.0242(7) 0.0209(7) 0.0363(8) 0.0030(6) -0.0066(6) 0.0081(6)
C81 0.0276(10) 0.0299(10) 0.0302(10) 0.0022(8) -0.0030(7) 0.0142(8)
C12 0.0216(8) 0.0206(8) 0.0237(9) 0.0029(7) 0.0007(7) 0.0102(7)
C22 0.0275(9) 0.0266(9) 0.0237(9) 0.0042(7) 0.0032(7) 0.0156(8)
C32 0.0263(10) 0.0357(11) 0.0313(10) 0.0107(8) 0.0068(8) 0.0165(9)
C42 0.0213(9) 0.0319(11) 0.0380(12) 0.0074(9) -0.0010(8) 0.0072(8)
C52 0.0288(10) 0.0240(9) 0.0346(11) 0.0003(8) -0.0080(8) 0.0087(8)
C62 0.0254(9) 0.0243(9) 0.0253(9) -0.0004(7) -0.0005(7) 0.0117(8)
O72 0.0223(7) 0.0230(6) 0.0294(7) -0.0046(5) 0.0023(5) 0.0083(6)
C82 0.0349(11) 0.0355(11) 0.0268(10) -0.0020(8) 0.0042(8) 0.0210(9)
C13 0.0241(9) 0.0233(9) 0.0274(9) 0.0012(7) 0.0060(7) 0.0120(7)
C23 0.0279(10) 0.0293(10) 0.0290(10) 0.0026(8) 0.0055(8) 0.0166(9)
C33 0.0383(12) 0.0298(10) 0.0408(12) 0.0085(9) 0.0169(10) 0.0192(10)
C43 0.0373(12) 0.0235(10) 0.0485(14) -0.0025(9) 0.0159(10) 0.0131(9)
C53 0.0281(10) 0.0295(10) 0.0405(12) -0.0092(9) 0.0039(9) 0.0098(9)
C63 0.0273(10) 0.0277(10) 0.0318(10) -0.0026(8) 0.0032(8) 0.0135(8)
O73 0.0248(7) 0.0213(7) 0.0266(7) 0.0012(5) -0.0042(6) 0.0069(6)
C83 0.0332(11) 0.0400(12) 0.0307(10) 0.0071(9) 0.0011(8) 0.0193(10)

loop_
_atom_type_symbol
_atom_type_description
_atom_type_scat_dispersion_real
_atom_type_scat_dispersion_imag
_atom_type_scat_source
C C 0.0033 0.0000 'International Tables Vol C Tables 4.2.6.8 and 6.1.1.4'
H H 0.0000 0.0000 'International Tables Vol C Tables 4.2.6.8 and 6.1.1.4'
O O 0.0106 0.0000 'International Tables Vol C Tables 4.2.6.8 and 6.1.1.4'

loop_
_geom_angle_atom_site_label_1
_geom_angle_atom_site_label_2
_geom_angle_atom_site_label_3
_geom_angle
_geom_angle_site_symmetry_1
_geom_angle_site_symmetry_3
_geom_angle_publ_flag
O71 C11 C61 120.82(18) . . ?
O71 C11 C21 117.72(17) . . ?
C61 C11 C21 121.46(18) . . ?
C11 C21 C31 117.45(19) . . ?
C11 C21 C81 120.94(18) . . ?
C31 C21 C81 121.61(19) . . ?
C41 C31 C21 121.7(2) . . ?
C41 C31 H31 119.1 . . ?
C21 C31 H31 119.1 . . ?
C51 C41 C31 119.6(2) . . ?
C51 C41 H41 120.2 . . ?
C31 C41 H41 120.2 . . ?
C61 C51 C41 119.8(2) . . ?
C61 C51 H51 120.1 . . ?
C41 C51 H51 120.1 . . ?
C51 C61 C11 119.94(19) . . ?
C51 C61 H61 120.0 . . ?
C11 C61 H61 120.0 . . ?
C11 O71 H71 113(2) . . ?
C21 C81 H811 109.5 . . ?
C21 C81 H821 109.5 . . ?
H811 C81 H821 109.5 . . ?
C21 C81 H831 109.5 . . ?
H811 C81 H831 109.5 . . ?
H821 C81 H831 109.5 . . ?
O72 C12 C62 120.88(18) . . ?
O72 C12 C22 117.42(18) . . ?
C62 C12 C22 121.69(19) . . ?
C32 C22 C12 117.2(2) . . ?
C32 C22 C82 121.95(19) . . ?
C12 C22 C82 120.83(19) . . ?
C42 C32 C22 121.7(2) . . ?
C42 C32 H32 119.1 . . ?
C22 C32 H32 119.1 . . ?
C52 C42 C32 119.9(2) . . ?
C52 C42 H42 120.0 . . ?
C32 C42 H42 120.0 . . ?
C62 C52 C42 119.4(2) . . ?
C62 C52 H52 120.3 . . ?
C42 C52 H52 120.3 . . ?
C52 C62 C12 120.0(2) . . ?
C52 C62 H62 120.0 . . ?
C12 C62 H62 120.0 . . ?
C12 O72 H72 113(2) . . ?
C22 C82 H812 109.5 . . ?
C22 C82 H822 109.5 . . ?
H812 C82 H822 109.5 . . ?
C22 C82 H832 109.5 . . ?
H812 C82 H832 109.5 . . ?
H822 C82 H832 109.5 . . ?
O73 C13 C23 118.81(19) . . ?
O73 C13 C63 119.34(18) . . ?
C23 C13 C63 121.84(19) . . ?
C13 C23 C33 117.6(2) . . ?
C13 C23 C83 121.15(19) . . ?
C33 C23 C83 121.3(2) . . ?
C43 C33 C23 121.2(2) . . ?
C43 C33 H33 119.4 . . ?
C23 C33 H33 119.4 . . ?
C53 C43 C33 120.2(2) . . ?
C53 C43 H43 119.9 . . ?
C33 C43 H43 119.9 . . ?
C43 C53 C63 119.8(2) . . ?
C43 C53 H53 120.1 . . ?
C63 C53 H53 120.1 . . ?
C53 C63 C13 119.3(2) . . ?
C53 C63 H63 120.4 . . ?
C13 C63 H63 120.4 . . ?
C13 O73 H73 114(3) . . ?
C23 C83 H813 109.5 . . ?
C23 C83 H823 109.5 . . ?
H813 C83 H823 109.5 . . ?
C23 C83 H833 109.5 . . ?
H813 C83 H833 109.5 . . ?
H823 C83 H833 109.5 . . ?

loop_
_geom_bond_atom_site_label_1
_geom_bond_atom_site_label_2
_geom_bond_distance
_geom_bond_site_symmetry_2
_geom_bond_publ_flag
C11 O71 1.380(2) . ?
C11 C61 1.392(3) . ?
C11 C21 1.395(3) . ?
C21 C31 1.398(3) . ?
C21 C81 1.498(3) . ?
C31 C41 1.392(3) . ?
C31 H31 0.9500 . ?
C41 C51 1.389(3) . ?
C41 H41 0.9500 . ?
C51 C61 1.388(3) . ?
C51 H51 0.9500 . ?
C61 H61 0.9500 . ?
O71 H71 0.8200(10) . ?
C81 H811 0.9800 . ?
C81 H821 0.9800 . ?
C81 H831 0.9800 . ?
C12 O72 1.382(2) . ?
C12 C62 1.390(3) . ?
C12 C22 1.396(3) . ?
C22 C32 1.395(3) . ?
C22 C82 1.507(3) . ?
C32 C42 1.390(4) . ?
C32 H32 0.9500 . ?
C42 C52 1.390(4) . ?
C42 H42 0.9500 . ?
C52 C62 1.387(3) . ?
C52 H52 0.9500 . ?
C62 H62 0.9500 . ?
O72 H72 0.8200(11) . ?
C82 H812 0.9800 . ?
C82 H822 0.9800 . ?
C82 H832 0.9800 . ?
C13 O73 1.387(2) . ?
C13 C23 1.388(3) . ?
C13 C63 1.397(3) . ?
C23 C33 1.401(3) . ?
C23 C83 1.502(3) . ?
C33 C43 1.389(4) . ?
C33 H33 0.9500 . ?
C43 C53 1.382(4) . ?
C43 H43 0.9500 . ?
C53 C63 1.394(3) . ?
C53 H53 0.9500 . ?
C63 H63 0.9500 . ?
O73 H73 0.8200(10) . ?
C83 H813 0.9800 . ?
C83 H823 0.9800 . ?
C83 H833 0.9800 . ?
